data_4105166
loop_
_publ_author_name
'Fernando Bozoglian'
'Sophie Romain'
'Mehmed Z. Ertem'
'Tanya K. Todorova'
'Cristina Sens'
'Joaquim Mola'
'Montserrat Rodr\'iguez'
'Isabel Romero'
'Jordi Benet-Buchholz'
'Xavier Fontrodona'
'Christopher J. Cramer'
'Laura Gagliardi'
'Antoni Llobet'

_publ_section_title
;
 The Ru-Hbpp Water Oxidation Catalyst
;
_journal_name_full 'Journal of the American Chemical Society'
_journal_page_first 15176
_journal_page_last 15187
_journal_paper_doi 10.1021/ja9036127
_journal_volume 131
_journal_year 2009
_chemical_formula_sum 'C50.54 H50 F12 N10 O4 P2 Ru2'
_chemical_formula_weight 1353.57
_space_group_IT_number 2
_symmetry_cell_setting triclinic
_symmetry_space_group_name_Hall '-P 1'
_symmetry_space_group_name_H-M 'P -1'
_atom_sites_solution_hydrogens geom
_atom_sites_solution_primary direct
_atom_sites_solution_secondary difmap
_audit_creation_method SHELXL-97
_cell_angle_alpha 66.450(7)
_cell_angle_beta 81.445(8)
_cell_angle_gamma 88.260(8)
_cell_formula_units_Z 2
_cell_length_a 13.416(3)
_cell_length_b 13.731(3)
_cell_length_c 15.840(3)
_cell_measurement_temperature 153(2)
_cell_volume 2643.8(10)
_computing_cell_refinement 'Bruker APEX2 v2009.1-0'
_computing_data_collection 'Bruker APEX2 v2009.1-0'
_computing_data_reduction 'Bruker SAINT V7.60A'
_computing_molecular_graphics 'Bruker SHELXTL'
_computing_publication_material 'Bruker SHELXTL'
_computing_structure_refinement 'SHELXS-97 (Sheldrick, 2008)'
_computing_structure_solution 'SHELXS-97 (Sheldrick, 2008)'
_diffrn_ambient_temperature 100(2)
_diffrn_detector_area_resol_mean 512
_diffrn_detector_type '4K CCD area detector APEX II'
_diffrn_measured_fraction_theta_full 0.911
_diffrn_measured_fraction_theta_max 0.911
_diffrn_measurement_device_type 'Kappa 4-axis goniometer bruker-nonius'
_diffrn_measurement_method
;
 Fullsphere data collection, phi and omega scans
;
_diffrn_measurement_specimen_support 'magnetic support whith 10 micron nylon fiber cryoloop'
_diffrn_radiation_monochromator 'Multilayer Montel 200 mirrors'
_diffrn_radiation_type MoK\a
_diffrn_radiation_wavelength 0.71073
_diffrn_reflns_av_R_equivalents 0.0606
_diffrn_reflns_av_sigmaI/netI 0.0509
_diffrn_reflns_limit_h_max 19
_diffrn_reflns_limit_h_min -19
_diffrn_reflns_limit_k_max 19
_diffrn_reflns_limit_k_min -19
_diffrn_reflns_limit_l_max 23
_diffrn_reflns_limit_l_min -22
_diffrn_reflns_number 40603
_diffrn_reflns_theta_full 31.62
_diffrn_reflns_theta_max 31.62
_diffrn_reflns_theta_min 1.42
_diffrn_source 'rotating anode X-ray tube'
_diffrn_source_current 70
_diffrn_source_power 50
_diffrn_source_size '3 mm x 0.3 mm fine focus'
_diffrn_source_type 'Bruker-Nonius FR 591'
_exptl_absorpt_coefficient_mu 0.731
_exptl_absorpt_correction_T_max 0.99
_exptl_absorpt_correction_T_min 0.82
_exptl_absorpt_correction_type empirical
_exptl_absorpt_process_details
; 
 SADABS Version 2008/1 Bruker-Nonius
 Blessing, Acta Cryst. (1995) A51 33-38
;
_exptl_crystal_colour black
_exptl_crystal_density_diffrn 1.700
_exptl_crystal_description plate
_exptl_crystal_F_000 1362
_exptl_crystal_size_max 0.40
_exptl_crystal_size_mid 0.30
_exptl_crystal_size_min 0.07
_refine_diff_density_max 1.561
_refine_diff_density_min -1.770
_refine_diff_density_rms 0.114
_refine_ls_extinction_method none
_refine_ls_goodness_of_fit_ref 1.052
_refine_ls_hydrogen_treatment noref
_refine_ls_matrix_type full
_refine_ls_number_parameters 855
_refine_ls_number_reflns 16192
_refine_ls_number_restraints 162
_refine_ls_restrained_S_all 1.084
_refine_ls_R_factor_all 0.0562
_refine_ls_R_factor_gt 0.0437
_refine_ls_shift/su_max 0.001
_refine_ls_shift/su_mean 0.000
_refine_ls_structure_factor_coef Fsqd
_refine_ls_weighting_details 'calc w=1/[\s^2^(Fo^2^)+(0.0784P)^2^+0.5128P] where P=(Fo^2^+2Fc^2^)/3'
_refine_ls_weighting_scheme calc
_refine_ls_wR_factor_gt 0.1190
_refine_ls_wR_factor_ref 0.1262
_reflns_number_gt 13014
_reflns_number_total 16192
_reflns_threshold_expression >2sigma(I)
_cod_data_source_file ja9036127_si_002_1.cif
_cod_data_source_block dimergig
_cod_depositor_comments
;
The following automatic conversions were performed:

data name '_diffrn_measurement_specimen_suppport' was replaced with
'_diffrn_measurement_specimen_support' as specified in the
replacement file 'data/replacement-values/replacement_tags.lst'.

Automatic conversion script
Id: cif_correct_tags 9268 2022-04-12 08:56:07Z antanas 
;
_cod_original_cell_volume 2643.7(8)
_cod_database_code 4105166

loop_
_symmetry_equiv_pos_as_xyz
'x, y, z'
'-x, -y, -z'

loop_
_atom_site_label
_atom_site_type_symbol
_atom_site_fract_x
_atom_site_fract_y
_atom_site_fract_z
_atom_site_U_iso_or_equiv
_atom_site_adp_type
_atom_site_occupancy
_atom_site_symmetry_multiplicity
_atom_site_calc_flag
_atom_site_refinement_flags
_atom_site_disorder_assembly
_atom_site_disorder_group
Ru1 Ru 0.239606(14) 0.829825(14) 0.491663(12) 0.01915(6) Uani 1 1 d . . .
N1 N 0.38081(16) 0.85575(16) 0.51716(13) 0.0218(4) Uani 1 1 d . A .
O1 O 0.1010(4) 0.7939(5) 0.4600(5) 0.0233(9) Uani 0.741(8) 1 d PU A 1
H1O1 H 0.1035 0.7079 0.4870 0.035 Uiso 0.741(8) 1 d PR A 1
C1 C 0.3996(2) 0.8816(2) 0.58719(17) 0.0270(5) Uani 1 1 d . . .
H1A H 0.3445 0.8976 0.6242 0.032 Uiso 1 1 calc R A .
Ru2 Ru 0.214035(14) 0.782410(15) 0.230466(12) 0.02052(6) Uani 1 1 d . . .
N2 N 0.33395(15) 0.80697(16) 0.38357(13) 0.0199(4) Uani 1 1 d . A .
O2 O 0.1014(2) 0.8561(3) 0.2903(3) 0.0226(6) Uani 0.741(8) 1 d P A 1
H1O2 H 0.1151 0.8561 0.3536 0.034 Uiso 0.741(8) 1 d PR A 1
H2O2 H 0.0509 0.8484 0.2814 0.034 Uiso 0.741(8) 1 d PR A 1
C2 C 0.4965(2) 0.8857(2) 0.60734(19) 0.0317(6) Uani 1 1 d . A .
H2A H 0.5071 0.9041 0.6572 0.038 Uiso 1 1 calc R . .
N3 N 0.32559(16) 0.78338(16) 0.30980(13) 0.0207(4) Uani 1 1 d . A .
C3 C 0.5770(2) 0.8627(2) 0.5537(2) 0.0324(6) Uani 1 1 d . . .
H3A H 0.6437 0.8649 0.5664 0.039 Uiso 1 1 calc R A .
N4 N 0.33544(16) 0.72499(16) 0.16977(14) 0.0220(4) Uani 1 1 d . A .
C4 C 0.5597(2) 0.8363(2) 0.48134(19) 0.0290(5) Uani 1 1 d . A .
H4A H 0.6142 0.8204 0.4437 0.035 Uiso 1 1 calc R . .
N5 N 0.21188(15) 0.98785(16) 0.42466(13) 0.0212(4) Uani 1 1 d . A .
C5 C 0.46058(19) 0.83353(19) 0.46465(16) 0.0228(4) Uani 1 1 d . . .
N6 N 0.15881(16) 0.85518(17) 0.59396(13) 0.0227(4) Uani 1 1 d . A .
C6 C 0.43419(18) 0.80698(19) 0.39059(16) 0.0221(4) Uani 1 1 d . A .
N7 N 0.23952(18) 0.68059(17) 0.59867(14) 0.0261(4) Uani 1 1 d . A .
C7 C 0.49121(19) 0.7815(2) 0.32210(18) 0.0261(5) Uani 1 1 d . . .
H7A H 0.5623 0.7756 0.3113 0.031 Uiso 1 1 calc R A .
N8 N 0.23920(17) 0.93405(17) 0.12706(15) 0.0253(4) Uani 1 1 d . A .
C8 C 0.41959(18) 0.7667(2) 0.27302(16) 0.0227(4) Uani 1 1 d . A .
N9 N 0.12488(16) 0.77711(18) 0.14545(15) 0.0249(4) Uani 1 1 d . A .
C9 C 0.42567(19) 0.7323(2) 0.19686(16) 0.0239(4) Uani 1 1 d . . .
N10 N 0.14907(17) 0.63297(17) 0.30520(15) 0.0270(4) Uani 1 1 d . A .
C10 C 0.5150(2) 0.7046(2) 0.15612(19) 0.0304(5) Uani 1 1 d . A .
H10A H 0.5775 0.7127 0.1743 0.037 Uiso 1 1 calc R . .
C11 C 0.5114(2) 0.6649(2) 0.0882(2) 0.0337(6) Uani 1 1 d . . .
H11A H 0.5715 0.6458 0.0592 0.040 Uiso 1 1 calc R A .
C12 C 0.4189(2) 0.6535(2) 0.0637(2) 0.0344(6) Uani 1 1 d . A .
H12A H 0.4145 0.6244 0.0191 0.041 Uiso 1 1 calc R . .
C13 C 0.3327(2) 0.6852(2) 0.10495(18) 0.0289(5) Uani 1 1 d . . .
H13A H 0.2697 0.6787 0.0869 0.035 Uiso 1 1 calc R A .
C14 C 0.2482(2) 1.0540(2) 0.33642(17) 0.0267(5) Uani 1 1 d . . .
H14A H 0.2917 1.0263 0.2988 0.032 Uiso 1 1 calc R A .
C15 C 0.2247(2) 1.1603(2) 0.29836(19) 0.0327(6) Uani 1 1 d . A .
H15A H 0.2514 1.2046 0.2359 0.039 Uiso 1 1 calc R . .
C16 C 0.1614(2) 1.2010(2) 0.3534(2) 0.0369(6) Uani 1 1 d . . .
H16A H 0.1437 1.2735 0.3287 0.044 Uiso 1 1 calc R A .
C17 C 0.1246(2) 1.1354(2) 0.4436(2) 0.0326(6) Uani 1 1 d . A .
H17A H 0.0818 1.1626 0.4819 0.039 Uiso 1 1 calc R . .
C18 C 0.15034(19) 1.0285(2) 0.47914(17) 0.0244(5) Uani 1 1 d . . .
C19 C 0.11811(19) 0.9514(2) 0.57517(17) 0.0255(5) Uani 1 1 d . A .
C20 C 0.0528(2) 0.9692(3) 0.6445(2) 0.0351(6) Uani 1 1 d . . .
H20A H 0.0243 1.0368 0.6325 0.042 Uiso 1 1 calc R A .
C21 C 0.0304(2) 0.8861(3) 0.7313(2) 0.0389(7) Uani 1 1 d . A .
H21A H -0.0144 0.8969 0.7790 0.047 Uiso 1 1 calc R . .
C22 C 0.0725(2) 0.7873(3) 0.74951(19) 0.0365(6) Uani 1 1 d . . .
H22A H 0.0572 0.7307 0.8091 0.044 Uiso 1 1 calc R A .
C23 C 0.1377(2) 0.7729(2) 0.67848(17) 0.0273(5) Uani 1 1 d . A .
C24 C 0.1884(2) 0.6748(2) 0.68216(17) 0.0274(5) Uani 1 1 d . . .
C25 C 0.1879(2) 0.5831(2) 0.76329(19) 0.0367(6) Uani 1 1 d . A .
H25A H 0.1529 0.5807 0.8208 0.044 Uiso 1 1 calc R . .
C26 C 0.2385(3) 0.4957(3) 0.7594(2) 0.0462(8) Uani 1 1 d . . .
H26A H 0.2381 0.4325 0.8141 0.055 Uiso 1 1 calc R A .
C27 C 0.2901(3) 0.5011(3) 0.6749(2) 0.0454(8) Uani 1 1 d . A .
H27A H 0.3248 0.4415 0.6707 0.055 Uiso 1 1 calc R . .
C28 C 0.2900(3) 0.5951(2) 0.5966(2) 0.0346(6) Uani 1 1 d . . .
H28A H 0.3270 0.5993 0.5392 0.042 Uiso 1 1 calc R A .
C29 C 0.2958(2) 1.0137(2) 0.12581(19) 0.0314(5) Uani 1 1 d . . .
H29A H 0.3392 0.9986 0.1715 0.038 Uiso 1 1 calc R A .
C30 C 0.2936(3) 1.1177(2) 0.0602(2) 0.0411(7) Uani 1 1 d . A .
H30A H 0.3326 1.1727 0.0628 0.049 Uiso 1 1 calc R . .
C31 C 0.2339(3) 1.1399(3) -0.0089(3) 0.0465(8) Uani 1 1 d . . .
H31A H 0.2316 1.2102 -0.0546 0.056 Uiso 1 1 calc R A .
C32 C 0.1774(3) 1.0577(3) -0.0103(2) 0.0401(7) Uani 1 1 d . A .
H32A H 0.1368 1.0710 -0.0578 0.048 Uiso 1 1 calc R . .
C33 C 0.1806(2) 0.9554(2) 0.05831(19) 0.0287(5) Uani 1 1 d . . .
C34 C 0.1210(2) 0.8636(2) 0.06481(19) 0.0298(5) Uani 1 1 d . A .
C35 C 0.0663(2) 0.8570(3) -0.0012(2) 0.0409(7) Uani 1 1 d . . .
H35A H 0.0633 0.9167 -0.0580 0.049 Uiso 1 1 calc R A .
C36 C 0.0166(2) 0.7624(3) 0.0174(2) 0.0439(8) Uani 1 1 d . A .
H36A H -0.0200 0.7566 -0.0275 0.053 Uiso 1 1 calc R . .
C37 C 0.0197(2) 0.6756(3) 0.1010(2) 0.0390(7) Uani 1 1 d . . .
H37A H -0.0150 0.6108 0.1138 0.047 Uiso 1 1 calc R A .
C38 C 0.0743(2) 0.6846(2) 0.1659(2) 0.0295(5) Uani 1 1 d . A .
C39 C 0.0870(2) 0.6034(2) 0.2577(2) 0.0299(5) Uani 1 1 d . . .
C40 C 0.0397(3) 0.5028(3) 0.2972(3) 0.0425(7) Uani 1 1 d . A .
H40A H -0.0013 0.4819 0.2629 0.051 Uiso 1 1 calc R . .
C41 C 0.0523(3) 0.4338(3) 0.3857(3) 0.0509(9) Uani 1 1 d . . .
H41A H 0.0197 0.3656 0.4129 0.061 Uiso 1 1 calc R A .
C42 C 0.1128(3) 0.4644(3) 0.4350(2) 0.0472(8) Uani 1 1 d . A .
H42A H 0.1216 0.4182 0.4965 0.057 Uiso 1 1 calc R . .
C43 C 0.1607(2) 0.5647(2) 0.3921(2) 0.0358(6) Uani 1 1 d . . .
H43A H 0.2031 0.5857 0.4253 0.043 Uiso 1 1 calc R A .
P1X P 0.18381(7) 1.42472(6) 0.05934(6) 0.03726(17) Uani 1 1 d . . .
F1 F 0.2927(6) 1.3647(7) 0.0893(6) 0.071(2) Uani 0.401(7) 1 d PU B 1
F2 F 0.2590(11) 1.5294(9) -0.0087(9) 0.107(4) Uani 0.401(7) 1 d PU B 1
F3 F 0.1340(11) 1.3159(11) 0.1160(11) 0.082(4) Uani 0.401(7) 1 d PU B 1
F4 F 0.2190(10) 1.3900(8) -0.0312(5) 0.093(3) Uani 0.401(7) 1 d PU B 1
F5 F 0.1825(11) 1.4545(12) 0.1391(9) 0.123(5) Uani 0.401(7) 1 d PU B 1
F6 F 0.1020(7) 1.4769(10) 0.0122(10) 0.127(4) Uani 0.401(7) 1 d PU B 1
F1' F 0.2881(4) 1.4007(6) 0.0311(7) 0.099(2) Uani 0.599(7) 1 d PU B 2
F2' F 0.2022(5) 1.5472(4) 0.0145(4) 0.0626(14) Uani 0.599(7) 1 d PU B 2
F3' F 0.1513(7) 1.2983(5) 0.1092(6) 0.0478(17) Uani 0.599(7) 1 d PU B 2
F4' F 0.1425(6) 1.4255(5) -0.0278(3) 0.078(2) Uani 0.599(7) 1 d PU B 2
F5' F 0.2121(6) 1.4179(6) 0.1558(5) 0.089(2) Uani 0.599(7) 1 d PU B 2
F6' F 0.0655(3) 1.4444(4) 0.0996(4) 0.0761(18) Uani 0.599(7) 1 d PU B 2
P1Y P -0.18270(7) 0.78925(8) 0.29860(7) 0.0446(2) Uani 1 1 d . . .
F1Y F -0.26641(16) 0.71067(18) 0.37509(18) 0.0566(6) Uani 1 1 d U C .
F2Y F -0.09893(18) 0.8700(3) 0.22076(16) 0.0747(8) Uani 1 1 d U C .
F3Y F -0.2439(5) 0.7741(7) 0.2246(4) 0.084(2) Uani 0.562(8) 1 d PU C 1
F4Y F -0.2416(5) 0.8843(4) 0.3031(7) 0.103(3) Uani 0.562(8) 1 d PU C 1
F5Y F -0.1240(4) 0.6846(5) 0.3051(5) 0.0765(19) Uani 0.562(8) 1 d PU C 1
F6Y F -0.1165(5) 0.7855(5) 0.3778(3) 0.071(2) Uani 0.562(8) 1 d PU C 1
F3Y' F -0.1693(9) 0.7341(7) 0.2297(7) 0.106(4) Uani 0.438(8) 1 d PU C 2
F4Y' F -0.2679(5) 0.8608(7) 0.2351(6) 0.083(3) Uani 0.438(8) 1 d PU C 2
F5Y' F -0.0947(6) 0.7274(10) 0.3432(8) 0.115(4) Uani 0.438(8) 1 d PU C 2
F6Y' F -0.1884(8) 0.8558(7) 0.3556(5) 0.085(3) Uani 0.438(8) 1 d PU C 2
O1L O 0.4715(3) 0.4152(2) 0.3039(2) 0.0644(8) Uani 1 1 d . . .
C1L C 0.4454(4) 0.3818(4) 0.2376(3) 0.0708(13) Uani 1 1 d U . .
H1LA H 0.4029 0.4354 0.1974 0.085 Uiso 1 1 calc R . .
H1LB H 0.4059 0.3139 0.2692 0.085 Uiso 1 1 calc R . .
C2L C 0.5354(6) 0.3676(5) 0.1807(4) 0.0916(18) Uani 1 1 d U . .
H2LA H 0.5159 0.3466 0.1330 0.137 Uiso 1 1 calc R . .
H2LB H 0.5758 0.3120 0.2202 0.137 Uiso 1 1 calc R . .
H2LC H 0.5752 0.4345 0.1507 0.137 Uiso 1 1 calc R . .
C3L C 0.3844(4) 0.4336(4) 0.3586(3) 0.0616(10) Uani 1 1 d . . .
H3LA H 0.3400 0.3689 0.3882 0.074 Uiso 1 1 calc R . .
H3LB H 0.3459 0.4923 0.3187 0.074 Uiso 1 1 calc R . .
C4L C 0.4202(4) 0.4630(4) 0.4338(3) 0.0711(13) Uani 1 1 d . . .
H4LA H 0.3615 0.4726 0.4743 0.107 Uiso 1 1 calc R . .
H4LB H 0.4611 0.5292 0.4039 0.107 Uiso 1 1 calc R . .
H4LC H 0.4608 0.4059 0.4711 0.107 Uiso 1 1 calc R . .
O1S O 0.4897(2) 1.0934(3) 0.1903(2) 0.0610(8) Uani 1 1 d . . .
C1S C 0.5698(3) 1.0815(3) 0.1491(2) 0.0431(7) Uani 1 1 d . . .
C2S C 0.5751(3) 1.0275(4) 0.0840(3) 0.0580(10) Uani 1 1 d . . .
H2SA H 0.5075 1.0018 0.0848 0.087 Uiso 1 1 calc R . .
H2SB H 0.6199 0.9673 0.1034 0.087 Uiso 1 1 calc R . .
H2SC H 0.6014 1.0779 0.0208 0.087 Uiso 1 1 calc R . .
C3S C 0.6672(3) 1.1209(4) 0.1604(3) 0.0571(10) Uani 1 1 d . . .
H3SA H 0.6539 1.1607 0.2000 0.086 Uiso 1 1 calc R . .
H3SB H 0.7027 1.1674 0.0992 0.086 Uiso 1 1 calc R . .
H3SC H 0.7090 1.0603 0.1894 0.086 Uiso 1 1 calc R . .
C1X C 0.0849(9) 0.7922(10) 0.3953(10) 0.038(3) Uani 0.259(8) 1 d P A 3
C2X C -0.0029(10) 0.7339(12) 0.4101(10) 0.047(4) Uani 0.259(8) 1 d P A 3
H2XA H -0.0259 0.6978 0.4771 0.071 Uiso 0.259(8) 1 calc PR A 3
H2XB H 0.0099 0.6809 0.3831 0.071 Uiso 0.259(8) 1 calc PR A 3
H2XC H -0.0549 0.7815 0.3805 0.071 Uiso 0.259(8) 1 calc PR A 3
O2X O 0.1212(9) 0.8479(9) 0.3117(8) 0.025(2) Uani 0.259(8) 1 d PU A 3
O1X O 0.1110(14) 0.7730(12) 0.4657(13) 0.019(3) Uani 0.259(8) 1 d PU A 3

loop_
_atom_site_aniso_label
_atom_site_aniso_U_11
_atom_site_aniso_U_22
_atom_site_aniso_U_33
_atom_site_aniso_U_23
_atom_site_aniso_U_13
_atom_site_aniso_U_12
Ru1 0.02310(10) 0.01935(9) 0.01551(8) -0.00810(7) -0.00095(6) -0.00027(7)
N1 0.0281(10) 0.0201(9) 0.0182(8) -0.0082(7) -0.0051(7) 0.0002(7)
O1 0.0204(18) 0.022(2) 0.0294(19) -0.0137(18) -0.0004(13) 0.0016(16)
C1 0.0346(13) 0.0275(12) 0.0210(10) -0.0112(9) -0.0053(9) -0.0019(10)
Ru2 0.02021(10) 0.02262(10) 0.02097(9) -0.01220(7) 0.00078(7) -0.00173(7)
N2 0.0227(9) 0.0224(9) 0.0163(8) -0.0107(7) 0.0004(7) 0.0004(7)
O2 0.0160(13) 0.0357(15) 0.0223(14) -0.0174(12) -0.0057(11) 0.0060(11)
C2 0.0403(15) 0.0332(13) 0.0260(11) -0.0136(10) -0.0123(11) -0.0013(11)
N3 0.0240(9) 0.0236(9) 0.0170(8) -0.0109(7) -0.0017(7) -0.0003(7)
C3 0.0337(14) 0.0327(13) 0.0340(13) -0.0131(11) -0.0141(11) -0.0008(11)
N4 0.0248(10) 0.0242(9) 0.0195(8) -0.0129(8) 0.0007(7) 0.0019(7)
C4 0.0272(12) 0.0310(13) 0.0322(12) -0.0151(11) -0.0075(10) 0.0013(10)
N5 0.0232(9) 0.0222(9) 0.0203(8) -0.0103(7) -0.0040(7) 0.0009(7)
C5 0.0265(11) 0.0216(10) 0.0213(10) -0.0090(8) -0.0052(9) 0.0011(8)
N6 0.0252(10) 0.0277(10) 0.0174(8) -0.0132(8) 0.0026(7) -0.0025(8)
C6 0.0228(11) 0.0238(11) 0.0214(10) -0.0105(9) -0.0041(8) 0.0005(8)
N7 0.0340(11) 0.0235(10) 0.0199(9) -0.0075(8) -0.0050(8) -0.0008(8)
C7 0.0227(11) 0.0298(12) 0.0285(11) -0.0149(10) -0.0023(9) 0.0012(9)
N8 0.0262(10) 0.0256(10) 0.0252(9) -0.0130(8) 0.0018(8) -0.0001(8)
C8 0.0229(11) 0.0258(11) 0.0210(10) -0.0123(9) 0.0002(8) 0.0009(9)
N9 0.0213(9) 0.0299(10) 0.0281(10) -0.0167(9) -0.0021(8) -0.0005(8)
C9 0.0266(12) 0.0240(11) 0.0211(10) -0.0105(9) 0.0014(9) -0.0006(9)
N10 0.0267(11) 0.0258(10) 0.0288(10) -0.0138(9) 0.0034(8) -0.0014(8)
C10 0.0256(12) 0.0352(14) 0.0313(12) -0.0165(11) 0.0028(10) 0.0006(10)
C11 0.0327(14) 0.0350(14) 0.0328(13) -0.0171(12) 0.0065(11) 0.0017(11)
C12 0.0444(16) 0.0375(14) 0.0273(12) -0.0212(11) -0.0002(11) 0.0051(12)
C13 0.0334(13) 0.0317(13) 0.0261(11) -0.0167(10) -0.0028(10) 0.0005(10)
C14 0.0335(13) 0.0265(12) 0.0200(10) -0.0092(9) -0.0039(9) 0.0017(10)
C15 0.0426(16) 0.0287(13) 0.0255(12) -0.0082(10) -0.0096(11) 0.0033(11)
C16 0.0427(16) 0.0254(13) 0.0427(15) -0.0121(12) -0.0136(13) 0.0107(11)
C17 0.0343(14) 0.0300(13) 0.0383(14) -0.0192(11) -0.0059(11) 0.0109(11)
C18 0.0243(11) 0.0260(11) 0.0259(11) -0.0136(9) -0.0038(9) 0.0018(9)
C19 0.0257(11) 0.0281(12) 0.0258(11) -0.0157(10) 0.0009(9) -0.0018(9)
C20 0.0334(14) 0.0409(15) 0.0372(14) -0.0261(13) 0.0072(11) -0.0001(11)
C21 0.0366(15) 0.0527(18) 0.0313(13) -0.0255(13) 0.0099(11) -0.0039(13)
C22 0.0409(16) 0.0444(16) 0.0225(11) -0.0145(11) 0.0066(11) -0.0097(13)
C23 0.0305(13) 0.0319(13) 0.0191(10) -0.0103(9) 0.0002(9) -0.0075(10)
C24 0.0324(13) 0.0286(12) 0.0210(10) -0.0099(9) -0.0026(9) -0.0045(10)
C25 0.0447(17) 0.0355(15) 0.0213(11) -0.0025(11) -0.0034(11) -0.0080(12)
C26 0.060(2) 0.0332(15) 0.0311(14) 0.0027(12) -0.0072(14) -0.0018(14)
C27 0.063(2) 0.0266(14) 0.0402(16) -0.0068(12) -0.0089(15) 0.0054(14)
C28 0.0486(17) 0.0250(12) 0.0297(13) -0.0101(10) -0.0068(12) 0.0026(11)
C29 0.0357(14) 0.0310(13) 0.0292(12) -0.0166(11) 0.0047(10) -0.0062(11)
C30 0.0511(19) 0.0278(14) 0.0412(16) -0.0150(12) 0.0079(14) -0.0078(13)
C31 0.053(2) 0.0278(14) 0.0460(18) -0.0064(13) 0.0049(15) 0.0041(13)
C32 0.0390(16) 0.0396(16) 0.0361(14) -0.0097(13) -0.0067(12) 0.0105(13)
C33 0.0259(12) 0.0321(13) 0.0282(11) -0.0133(10) -0.0015(10) 0.0032(10)
C34 0.0245(12) 0.0374(14) 0.0313(12) -0.0170(11) -0.0070(10) 0.0046(10)
C35 0.0309(14) 0.060(2) 0.0363(15) -0.0222(15) -0.0110(12) 0.0052(13)
C36 0.0319(15) 0.068(2) 0.0458(17) -0.0356(17) -0.0118(13) 0.0023(14)
C37 0.0273(13) 0.0522(18) 0.0507(17) -0.0353(16) -0.0016(12) -0.0058(12)
C38 0.0229(12) 0.0361(14) 0.0369(13) -0.0238(12) 0.0007(10) -0.0032(10)
C39 0.0250(12) 0.0296(12) 0.0383(13) -0.0207(11) 0.0076(10) -0.0051(10)
C40 0.0370(16) 0.0359(15) 0.0566(19) -0.0250(15) 0.0094(14) -0.0133(12)
C41 0.052(2) 0.0299(15) 0.060(2) -0.0165(15) 0.0198(17) -0.0125(14)
C42 0.055(2) 0.0319(15) 0.0404(16) -0.0058(13) 0.0109(15) 0.0001(14)
C43 0.0399(16) 0.0320(14) 0.0304(13) -0.0096(11) 0.0023(11) -0.0001(12)
P1X 0.0491(5) 0.0343(4) 0.0330(4) -0.0146(3) -0.0169(3) 0.0023(3)
F1 0.049(4) 0.070(4) 0.073(5) -0.003(4) -0.022(3) 0.008(3)
F2 0.124(7) 0.072(5) 0.103(7) 0.002(4) -0.043(6) -0.048(5)
F3 0.057(5) 0.101(8) 0.056(5) 0.000(6) 0.006(4) -0.039(6)
F4 0.141(7) 0.099(6) 0.046(3) -0.041(4) -0.009(4) 0.006(5)
F5 0.166(9) 0.157(9) 0.094(7) -0.107(7) -0.007(5) 0.053(6)
F6 0.071(5) 0.148(7) 0.148(8) -0.032(6) -0.062(5) 0.052(5)
F1' 0.044(3) 0.102(5) 0.147(6) -0.063(4) 0.036(4) 0.009(3)
F2' 0.077(3) 0.034(2) 0.067(3) -0.0115(18) -0.002(2) -0.023(2)
F3' 0.067(4) 0.0278(18) 0.047(3) -0.0121(18) -0.017(3) 0.014(2)
F4' 0.131(5) 0.072(3) 0.0234(16) -0.0030(18) -0.025(2) -0.050(3)
F5' 0.129(5) 0.086(4) 0.063(3) -0.028(3) -0.056(3) -0.011(4)
F6' 0.046(2) 0.059(3) 0.111(4) -0.031(3) 0.016(2) 0.0053(18)
P1Y 0.0312(4) 0.0564(5) 0.0465(5) -0.0233(4) 0.0027(3) -0.0039(4)
F1Y 0.0404(11) 0.0525(12) 0.0709(14) -0.0238(11) 0.0098(10) -0.0083(9)
F2Y 0.0412(12) 0.113(2) 0.0466(12) -0.0099(13) 0.0028(10) -0.0181(13)
F3Y 0.065(3) 0.117(5) 0.054(3) -0.011(3) -0.022(2) -0.039(3)
F4Y 0.075(4) 0.040(2) 0.140(6) 0.005(3) 0.028(4) 0.010(2)
F5Y 0.051(3) 0.087(4) 0.104(5) -0.057(3) 0.006(3) 0.013(2)
F6Y 0.074(4) 0.090(4) 0.043(2) -0.015(2) -0.016(2) -0.038(3)
F3Y' 0.120(7) 0.089(5) 0.109(6) -0.063(5) 0.051(5) -0.022(5)
F4Y' 0.042(3) 0.089(5) 0.075(4) 0.013(4) -0.011(3) -0.013(3)
F5Y' 0.061(4) 0.127(7) 0.102(6) 0.010(5) -0.014(4) 0.017(5)
F6Y' 0.116(6) 0.084(5) 0.069(4) -0.052(4) 0.013(4) -0.032(5)
O1L 0.071(2) 0.0579(17) 0.0605(17) -0.0212(15) -0.0047(15) -0.0063(15)
C1L 0.098(4) 0.052(2) 0.054(2) -0.0137(19) -0.006(2) -0.005(2)
C2L 0.151(5) 0.065(3) 0.056(3) -0.029(2) 0.005(3) -0.003(3)
C3L 0.060(3) 0.054(2) 0.069(3) -0.022(2) -0.010(2) 0.0089(19)
C4L 0.086(3) 0.056(3) 0.069(3) -0.026(2) -0.001(3) 0.011(2)
O1S 0.0477(15) 0.098(2) 0.0580(16) -0.0562(17) 0.0014(12) -0.0012(15)
C1S 0.0459(18) 0.053(2) 0.0347(14) -0.0234(14) -0.0036(13) 0.0014(15)
C2S 0.049(2) 0.078(3) 0.060(2) -0.047(2) 0.0076(18) -0.0041(19)
C3S 0.047(2) 0.077(3) 0.054(2) -0.033(2) -0.0095(17) 0.0039(19)
C1X 0.030(6) 0.034(6) 0.053(7) -0.024(5) -0.001(5) -0.001(4)
C2X 0.035(7) 0.050(8) 0.051(8) -0.017(6) 0.003(5) -0.013(5)
O2X 0.028(3) 0.027(3) 0.025(3) -0.014(2) -0.0033(18) 0.0015(18)
O1X 0.019(3) 0.018(4) 0.018(3) -0.008(2) -0.0004(19) 0.0016(19)

loop_
_atom_type_symbol
_atom_type_description
_atom_type_scat_dispersion_real
_atom_type_scat_dispersion_imag
_atom_type_scat_source
C C 0.0033 0.0016 'International Tables Vol C Tables 4.2.6.8 and 6.1.1.4'
H H 0.0000 0.0000 'International Tables Vol C Tables 4.2.6.8 and 6.1.1.4'
N N 0.0061 0.0033 'International Tables Vol C Tables 4.2.6.8 and 6.1.1.4'
O O 0.0106 0.0060 'International Tables Vol C Tables 4.2.6.8 and 6.1.1.4'
Ru Ru -1.2594 0.8363 'International Tables Vol C Tables 4.2.6.8 and 6.1.1.4'
P P 0.1023 0.0942 'International Tables Vol C Tables 4.2.6.8 and 6.1.1.4'
F F 0.0171 0.0103 'International Tables Vol C Tables 4.2.6.8 and 6.1.1.4'

loop_
_geom_angle_atom_site_label_1
_geom_angle_atom_site_label_2
_geom_angle_atom_site_label_3
_geom_angle
N6 Ru1 N5 79.91(9)
N6 Ru1 N1 98.38(9)
N5 Ru1 N1 94.91(8)
N6 Ru1 N7 79.52(9)
N5 Ru1 N7 159.41(9)
N1 Ru1 N7 87.01(8)
N6 Ru1 O1X 89.6(5)
N5 Ru1 O1X 96.1(4)
N1 Ru1 O1X 167.4(4)
N7 Ru1 O1X 84.9(4)
N6 Ru1 N2 176.41(8)
N5 Ru1 N2 99.43(8)
N1 Ru1 N2 78.14(8)
N7 Ru1 N2 101.02(9)
O1X Ru1 N2 94.0(5)
N6 Ru1 O1 86.25(19)
N5 Ru1 O1 88.27(17)
N1 Ru1 O1 174.77(17)
N7 Ru1 O1 91.47(17)
O1X Ru1 O1 8.1(5)
N2 Ru1 O1 97.27(18)
C1 N1 C5 117.9(2)
C1 N1 Ru1 125.49(18)
C5 N1 Ru1 116.19(16)
N1 C1 C2 122.6(3)
N9 Ru2 N10 79.85(9)
N9 Ru2 N4 93.90(9)
N10 Ru2 N4 92.61(9)
N9 Ru2 N8 79.67(9)
N10 Ru2 N8 159.25(9)
N4 Ru2 N8 92.03(8)
N9 Ru2 O2X 101.8(3)
N10 Ru2 O2X 92.6(3)
N4 Ru2 O2X 164.1(3)
N8 Ru2 O2X 88.4(3)
N9 Ru2 N3 172.16(8)
N10 Ru2 N3 101.52(9)
N4 Ru2 N3 78.36(8)
N8 Ru2 N3 99.22(8)
O2X Ru2 N3 85.8(3)
N9 Ru2 O2 90.19(13)
N10 Ru2 O2 93.42(11)
N4 Ru2 O2 173.23(11)
N8 Ru2 O2 83.39(12)
O2X Ru2 O2 12.0(3)
N3 Ru2 O2 97.41(12)
N3 N2 C6 107.14(19)
N3 N2 Ru1 138.63(16)
C6 N2 Ru1 113.98(15)
C3 C2 C1 118.9(2)
N2 N3 C8 108.21(19)
N2 N3 Ru2 138.00(16)
C8 N3 Ru2 113.33(15)
C2 C3 C4 119.5(3)
C13 N4 C9 118.7(2)
C13 N4 Ru2 125.69(18)
C9 N4 Ru2 115.55(15)
C3 C4 C5 118.8(3)
C14 N5 C18 118.4(2)
C14 N5 Ru1 127.80(18)
C18 N5 Ru1 113.82(16)
N1 C5 C4 122.2(2)
N1 C5 C6 114.6(2)
C4 C5 C6 123.2(2)
C19 N6 C23 122.4(2)
C19 N6 Ru1 118.26(16)
C23 N6 Ru1 118.99(18)
N2 C6 C7 110.8(2)
N2 C6 C5 116.3(2)
C7 C6 C5 132.9(2)
C28 N7 C24 118.3(2)
C28 N7 Ru1 127.78(19)
C24 N7 Ru1 113.63(18)
C6 C7 C8 103.5(2)
C29 N8 C33 118.4(2)
C29 N8 Ru2 127.90(19)
C33 N8 Ru2 113.29(17)
N3 C8 C7 110.3(2)
N3 C8 C9 116.5(2)
C7 C8 C9 133.0(2)
C38 N9 C34 122.1(2)
C38 N9 Ru2 118.64(19)
C34 N9 Ru2 119.06(18)
N4 C9 C10 121.6(2)
N4 C9 C8 114.6(2)
C10 C9 C8 123.7(2)
C43 N10 C39 118.9(2)
C43 N10 Ru2 128.0(2)
C39 N10 Ru2 113.13(18)
C9 C10 C11 119.0(3)
C12 C11 C10 119.1(3)
C11 C12 C13 119.2(3)
N4 C13 C12 122.2(3)
N5 C14 C15 122.8(3)
C14 C15 C16 118.7(3)
C17 C16 C15 119.4(3)
C16 C17 C18 120.0(3)
N5 C18 C17 120.7(2)
N5 C18 C19 114.2(2)
C17 C18 C19 125.0(2)
N6 C19 C20 119.8(2)
N6 C19 C18 113.5(2)
C20 C19 C18 126.8(3)
C21 C20 C19 118.6(3)
C20 C21 C22 121.0(3)
C21 C22 C23 118.6(3)
N6 C23 C22 119.6(3)
N6 C23 C24 112.9(2)
C22 C23 C24 127.4(2)
N7 C24 C25 121.3(3)
N7 C24 C23 114.6(2)
C25 C24 C23 124.0(3)
C26 C25 C24 119.5(3)
C25 C26 C27 119.4(3)
C28 C27 C26 118.8(3)
N7 C28 C27 122.7(3)
N8 C29 C30 122.6(3)
C31 C30 C29 119.2(3)
C30 C31 C32 118.8(3)
C31 C32 C33 119.7(3)
N8 C33 C32 121.3(3)
N8 C33 C34 114.9(2)
C32 C33 C34 123.9(3)
N9 C34 C35 119.6(3)
N9 C34 C33 112.6(2)
C35 C34 C33 127.8(3)
C36 C35 C34 119.0(3)
C35 C36 C37 120.5(3)
C36 C37 C38 119.2(3)
N9 C38 C37 119.4(3)
N9 C38 C39 112.7(2)
C37 C38 C39 127.9(3)
N10 C39 C40 120.5(3)
N10 C39 C38 115.3(2)
C40 C39 C38 124.3(3)
C41 C40 C39 120.1(3)
C40 C41 C42 119.7(3)
C41 C42 C43 118.4(3)
N10 C43 C42 122.5(3)
F6 P1X F1' 135.7(7)
F6 P1X F5 106.8(9)
F1' P1X F5 108.4(7)
F6 P1X F3 99.1(8)
F1' P1X F3 103.5(6)
F5 P1X F3 95.4(9)
F6 P1X F2' 69.0(6)
F1' P1X F2' 94.9(3)
F5 P1X F2' 75.6(6)
F3 P1X F2' 161.4(6)
F6 P1X F4' 46.9(6)
F1' P1X F4' 95.6(5)
F5 P1X F4' 153.7(6)
F3 P1X F4' 89.2(7)
F2' P1X F4' 92.1(3)
F6 P1X F5' 129.2(7)
F1' P1X F5' 90.5(5)
F5 P1X F5' 23.2(5)
F3 P1X F5' 85.4(7)
F2' P1X F5' 91.4(3)
F4' P1X F5' 172.6(4)
F6 P1X F3' 105.9(6)
F1' P1X F3' 91.5(4)
F5 P1X F3' 103.0(7)
F3 P1X F3' 12.6(8)
F2' P1X F3' 173.7(4)
F4' P1X F3' 86.6(4)
F5' P1X F3' 89.1(4)
F6 P1X F2 89.3(6)
F1' P1X F2 64.3(6)
F5 P1X F2 90.9(8)
F3 P1X F2 167.6(8)
F2' P1X F2 31.0(5)
F4' P1X F2 89.9(4)
F5' P1X F2 96.5(5)
F3' P1X F2 155.1(6)
F6 P1X F6' 48.4(6)
F1' P1X F6' 175.6(4)
F5 P1X F6' 69.5(6)
F3 P1X F6' 73.2(6)
F2' P1X F6' 88.3(3)
F4' P1X F6' 87.2(4)
F5' P1X F6' 86.4(4)
F3' P1X F6' 85.4(3)
F2 P1X F6' 119.2(6)
F6 P1X F4 86.4(7)
F1' P1X F4 56.2(5)
F5 P1X F4 164.5(7)
F3 P1X F4 90.2(7)
F2' P1X F4 102.8(4)
F4' P1X F4 40.4(4)
F5' P1X F4 144.4(5)
F3' P1X F4 80.3(4)
F2 P1X F4 81.1(6)
F6' P1X F4 126.0(5)
F6 P1X F1 166.1(7)
F1' P1X F1 30.8(4)
F5 P1X F1 85.6(6)
F3 P1X F1 85.5(7)
F2' P1X F1 109.5(4)
F4' P1X F1 120.6(5)
F5' P1X F1 64.0(4)
F3' P1X F1 76.4(4)
F2 P1X F1 84.3(5)
F6' P1X F1 145.0(4)
F4 P1X F1 80.4(5)
F6Y' P1Y F5Y' 92.3(7)
F6Y' P1Y F4Y 43.3(5)
F5Y' P1Y F4Y 135.3(8)
F6Y' P1Y F3Y' 172.4(4)
F5Y' P1Y F3Y' 89.1(8)
F4Y P1Y F3Y' 134.1(6)
F6Y' P1Y F1Y 88.7(3)
F5Y' P1Y F1Y 94.4(4)
F4Y P1Y F1Y 90.1(2)
F3Y' P1Y F1Y 98.6(3)
F6Y' P1Y F5Y 132.6(5)
F5Y' P1Y F5Y 41.6(6)
F4Y P1Y F5Y 174.2(4)
F3Y' P1Y F5Y 50.6(5)
F1Y P1Y F5Y 85.5(2)
F6Y' P1Y F2Y 91.0(3)
F5Y' P1Y F2Y 86.3(4)
F4Y P1Y F2Y 89.2(2)
F3Y' P1Y F2Y 81.6(3)
F1Y P1Y F2Y 179.29(17)
F5Y P1Y F2Y 95.2(3)
F6Y' P1Y F3Y 138.0(6)
F5Y' P1Y F3Y 129.6(7)
F4Y P1Y F3Y 95.2(5)
F3Y' P1Y F3Y 41.7(5)
F1Y P1Y F3Y 85.2(2)
F5Y P1Y F3Y 88.3(4)
F2Y P1Y F3Y 94.6(2)
F6Y' P1Y F6Y 49.8(4)
F5Y' P1Y F6Y 42.5(6)
F4Y P1Y F6Y 93.0(5)
F3Y' P1Y F6Y 131.3(6)
F1Y P1Y F6Y 91.42(19)
F5Y P1Y F6Y 83.3(4)
F2Y P1Y F6Y 88.91(19)
F3Y P1Y F6Y 171.2(4)
F6Y' P1Y F4Y' 92.5(6)
F5Y' P1Y F4Y' 171.6(5)
F4Y P1Y F4Y' 49.3(5)
F3Y' P1Y F4Y' 85.2(6)
F1Y P1Y F4Y' 92.6(2)
F5Y P1Y F4Y' 134.6(5)
F2Y P1Y F4Y' 86.8(2)
F3Y P1Y F4Y' 46.5(4)
F6Y P1Y F4Y' 142.1(5)
C1L O1L C3L 111.6(4)
O1L C1L C2L 110.4(5)
O1L C3L C4L 107.9(4)
O1S C1S C2S 121.2(3)
O1S C1S C3S 122.0(3)
C2S C1S C3S 116.7(3)
O1X C1X O2X 134.3(15)
O1X C1X C2X 108.6(15)
O2X C1X C2X 117.0(13)
C1X O2X Ru2 121.5(9)
C1X O1X Ru1 128.0(14)

loop_
_geom_bond_atom_site_label_1
_geom_bond_atom_site_label_2
_geom_bond_distance
Ru1 N6 1.956(2)
Ru1 N5 2.050(2)
Ru1 N1 2.064(2)
Ru1 N7 2.073(2)
Ru1 O1X 2.07(2)
Ru1 N2 2.0958(19)
Ru1 O1 2.117(6)
N1 C1 1.350(3)
N1 C5 1.360(3)
C1 C2 1.391(4)
Ru2 N9 1.952(2)
Ru2 N10 2.057(2)
Ru2 N4 2.064(2)
Ru2 N8 2.070(2)
Ru2 O2X 2.096(11)
Ru2 N3 2.096(2)
Ru2 O2 2.110(3)
N2 N3 1.352(3)
N2 C6 1.366(3)
C2 C3 1.382(4)
N3 C8 1.361(3)
C3 C4 1.383(4)
N4 C13 1.347(3)
N4 C9 1.362(3)
C4 C5 1.398(4)
N5 C14 1.351(3)
N5 C18 1.372(3)
C5 C6 1.452(3)
N6 C19 1.350(3)
N6 C23 1.359(3)
C6 C7 1.387(4)
N7 C28 1.347(4)
N7 C24 1.369(3)
C7 C8 1.389(3)
N8 C29 1.343(3)
N8 C33 1.369(3)
C8 C9 1.452(3)
N9 C38 1.356(3)
N9 C34 1.360(4)
C9 C10 1.391(4)
N10 C43 1.349(4)
N10 C39 1.369(4)
C10 C11 1.394(4)
C11 C12 1.386(4)
C12 C13 1.388(4)
C14 C15 1.386(4)
C15 C16 1.390(4)
C16 C17 1.373(4)
C17 C18 1.399(4)
C18 C19 1.472(4)
C19 C20 1.396(4)
C20 C21 1.389(4)
C21 C22 1.390(5)
C22 C23 1.394(4)
C23 C24 1.475(4)
C24 C25 1.394(4)
C25 C26 1.378(5)
C26 C27 1.388(5)
C27 C28 1.388(4)
C29 C30 1.393(4)
C30 C31 1.382(5)
C31 C32 1.388(5)
C32 C33 1.395(4)
C33 C34 1.474(4)
C34 C35 1.395(4)
C35 C36 1.382(5)
C36 C37 1.389(5)
C37 C38 1.392(4)
C38 C39 1.468(4)
C39 C40 1.395(4)
C40 C41 1.375(5)
C41 C42 1.384(6)
C42 C43 1.395(4)
P1X F6 1.430(7)
P1X F1' 1.473(5)
P1X F5 1.473(10)
P1X F3 1.516(13)
P1X F2' 1.553(5)
P1X F4' 1.559(4)
P1X F5' 1.595(6)
P1X F3' 1.636(7)
P1X F2 1.665(10)
P1X F6' 1.677(4)
P1X F4 1.684(8)
P1X F1 1.691(7)
P1Y F6Y' 1.513(6)
P1Y F5Y' 1.523(8)
P1Y F4Y 1.526(6)
P1Y F3Y' 1.546(8)
P1Y F1Y 1.587(2)
P1Y F5Y 1.591(5)
P1Y F2Y 1.607(2)
P1Y F3Y 1.607(5)
P1Y F6Y 1.625(4)
P1Y F4Y' 1.664(7)
O1L C1L 1.392(6)
O1L C3L 1.426(6)
C1L C2L 1.452(8)
C3L C4L 1.543(7)
O1S C1S 1.214(4)
C1S C2S 1.484(5)
C1S C3S 1.490(5)
C1X O1X 1.15(3)
C1X O2X 1.263(17)
C1X C2X 1.381(17)

loop_
_geom_torsion_atom_site_label_1
_geom_torsion_atom_site_label_2
_geom_torsion_atom_site_label_3
_geom_torsion_atom_site_label_4
_geom_torsion
N6 Ru1 N1 C1 0.3(2)
N5 Ru1 N1 C1 80.8(2)
N7 Ru1 N1 C1 -78.6(2)
O1X Ru1 N1 C1 -129(2)
N2 Ru1 N1 C1 179.4(2)
O1 Ru1 N1 C1 -151.9(19)
N6 Ru1 N1 C5 172.88(17)
N5 Ru1 N1 C5 -106.62(17)
N7 Ru1 N1 C5 93.93(18)
O1X Ru1 N1 C5 44(2)
N2 Ru1 N1 C5 -7.99(17)
O1 Ru1 N1 C5 21(2)
C5 N1 C1 C2 -0.3(4)
Ru1 N1 C1 C2 172.2(2)
N6 Ru1 N2 N3 -165.3(12)
N5 Ru1 N2 N3 -86.1(2)
N1 Ru1 N2 N3 -179.2(2)
N7 Ru1 N2 N3 96.3(2)
O1X Ru1 N2 N3 10.7(5)
O1 Ru1 N2 N3 3.3(3)
N6 Ru1 N2 C6 21.4(14)
N5 Ru1 N2 C6 100.62(17)
N1 Ru1 N2 C6 7.54(16)
N7 Ru1 N2 C6 -77.00(17)
O1X Ru1 N2 C6 -162.5(4)
O1 Ru1 N2 C6 -169.9(2)
N1 C1 C2 C3 0.1(4)
C6 N2 N3 C8 1.3(3)
Ru1 N2 N3 C8 -172.24(19)
C6 N2 N3 Ru2 -170.03(19)
Ru1 N2 N3 Ru2 16.4(4)
N9 Ru2 N3 N2 173.2(5)
N10 Ru2 N3 N2 -87.4(2)
N4 Ru2 N3 N2 -177.8(2)
N8 Ru2 N3 N2 92.1(2)
O2X Ru2 N3 N2 4.4(4)
O2 Ru2 N3 N2 7.6(3)
N9 Ru2 N3 C8 2.2(7)
N10 Ru2 N3 C8 101.51(17)
N4 Ru2 N3 C8 11.19(17)
N8 Ru2 N3 C8 -78.99(18)
O2X Ru2 N3 C8 -166.6(3)
O2 Ru2 N3 C8 -163.45(19)
C1 C2 C3 C4 0.1(4)
N9 Ru2 N4 C13 -9.2(2)
N10 Ru2 N4 C13 70.8(2)
N8 Ru2 N4 C13 -88.9(2)
O2X Ru2 N4 C13 179.9(11)
N3 Ru2 N4 C13 172.1(2)
O2 Ru2 N4 C13 -136.2(10)
N9 Ru2 N4 C9 168.57(18)
N10 Ru2 N4 C9 -111.43(18)
N8 Ru2 N4 C9 88.80(18)
O2X Ru2 N4 C9 -2.3(12)
N3 Ru2 N4 C9 -10.20(17)
O2 Ru2 N4 C9 41.5(11)
C2 C3 C4 C5 -0.1(4)
N6 Ru1 N5 C14 175.3(2)
N1 Ru1 N5 C14 77.7(2)
N7 Ru1 N5 C14 172.3(2)
O1X Ru1 N5 C14 -96.1(6)
N2 Ru1 N5 C14 -1.1(2)
O1 Ru1 N5 C14 -98.2(3)
N6 Ru1 N5 C18 -3.26(16)
N1 Ru1 N5 C18 -100.92(17)
N7 Ru1 N5 C18 -6.3(3)
O1X Ru1 N5 C18 85.3(6)
N2 Ru1 N5 C18 -179.68(16)
O1 Ru1 N5 C18 83.2(2)
C1 N1 C5 C4 0.3(4)
Ru1 N1 C5 C4 -172.91(19)
C1 N1 C5 C6 -179.7(2)
Ru1 N1 C5 C6 7.1(3)
C3 C4 C5 N1 -0.1(4)
C3 C4 C5 C6 179.9(2)
N5 Ru1 N6 C19 5.18(18)
N1 Ru1 N6 C19 98.72(19)
N7 Ru1 N6 C19 -175.9(2)
O1X Ru1 N6 C19 -91.1(4)
N2 Ru1 N6 C19 85.0(13)
O1 Ru1 N6 C19 -83.7(2)
N5 Ru1 N6 C23 178.8(2)
N1 Ru1 N6 C23 -87.64(19)
N7 Ru1 N6 C23 -2.28(19)
O1X Ru1 N6 C23 82.6(4)
N2 Ru1 N6 C23 -101.4(13)
O1 Ru1 N6 C23 89.9(2)
N3 N2 C6 C7 -1.0(3)
Ru1 N2 C6 C7 174.32(17)
N3 N2 C6 C5 178.4(2)
Ru1 N2 C6 C5 -6.2(3)
N1 C5 C6 N2 -0.4(3)
C4 C5 C6 N2 179.6(2)
N1 C5 C6 C7 178.9(3)
C4 C5 C6 C7 -1.1(4)
N6 Ru1 N7 C28 -174.9(3)
N5 Ru1 N7 C28 -171.8(2)
N1 Ru1 N7 C28 -75.8(2)
O1X Ru1 N7 C28 94.6(5)
N2 Ru1 N7 C28 1.5(3)
O1 Ru1 N7 C28 99.2(3)
N6 Ru1 N7 C24 -1.14(18)
N5 Ru1 N7 C24 1.9(4)
N1 Ru1 N7 C24 97.95(19)
O1X Ru1 N7 C24 -91.7(5)
N2 Ru1 N7 C24 175.25(18)
O1 Ru1 N7 C24 -87.1(2)
N2 C6 C7 C8 0.3(3)
C5 C6 C7 C8 -179.0(3)
N9 Ru2 N8 C29 175.4(2)
N10 Ru2 N8 C29 166.2(2)
N4 Ru2 N8 C29 -91.0(2)
O2X Ru2 N8 C29 73.1(4)
N3 Ru2 N8 C29 -12.4(2)
O2 Ru2 N8 C29 84.0(3)
N9 Ru2 N8 C33 3.30(18)
N10 Ru2 N8 C33 -5.9(3)
N4 Ru2 N8 C33 96.89(18)
O2X Ru2 N8 C33 -99.0(4)
N3 Ru2 N8 C33 175.43(17)
O2 Ru2 N8 C33 -88.1(2)
N2 N3 C8 C7 -1.2(3)
Ru2 N3 C8 C7 172.54(17)
N2 N3 C8 C9 175.5(2)
Ru2 N3 C8 C9 -10.8(3)
C6 C7 C8 N3 0.5(3)
C6 C7 C8 C9 -175.4(3)
N10 Ru2 N9 C38 -6.45(19)
N4 Ru2 N9 C38 85.5(2)
N8 Ru2 N9 C38 176.9(2)
O2X Ru2 N9 C38 -97.0(4)
N3 Ru2 N9 C38 94.4(6)
O2 Ru2 N9 C38 -99.9(2)
N10 Ru2 N9 C34 178.1(2)
N4 Ru2 N9 C34 -89.9(2)
N8 Ru2 N9 C34 1.43(19)
O2X Ru2 N9 C34 87.5(4)
N3 Ru2 N9 C34 -81.1(7)
O2 Ru2 N9 C34 84.7(2)
C13 N4 C9 C10 3.1(4)
Ru2 N4 C9 C10 -174.8(2)
C13 N4 C9 C8 -174.5(2)
Ru2 N4 C9 C8 7.6(3)
N3 C8 C9 N4 2.3(3)
C7 C8 C9 N4 178.0(3)
N3 C8 C9 C10 -175.3(2)
C7 C8 C9 C10 0.5(5)
N9 Ru2 N10 C43 -174.8(3)
N4 Ru2 N10 C43 91.7(2)
N8 Ru2 N10 C43 -165.6(2)
O2X Ru2 N10 C43 -73.3(4)
N3 Ru2 N10 C43 13.0(3)
O2 Ru2 N10 C43 -85.3(3)
N9 Ru2 N10 C39 4.96(18)
N4 Ru2 N10 C39 -88.54(18)
N8 Ru2 N10 C39 14.2(3)
O2X Ru2 N10 C39 106.5(4)
N3 Ru2 N10 C39 -167.18(17)
O2 Ru2 N10 C39 94.5(2)
N4 C9 C10 C11 -2.3(4)
C8 C9 C10 C11 175.1(2)
C9 C10 C11 C12 -0.4(4)
C10 C11 C12 C13 2.1(4)
C9 N4 C13 C12 -1.3(4)
Ru2 N4 C13 C12 176.4(2)
C11 C12 C13 N4 -1.3(4)
C18 N5 C14 C15 -1.0(4)
Ru1 N5 C14 C15 -179.6(2)
N5 C14 C15 C16 0.3(4)
C14 C15 C16 C17 0.5(5)
C15 C16 C17 C18 -0.6(5)
C14 N5 C18 C17 1.0(4)
Ru1 N5 C18 C17 179.7(2)
C14 N5 C18 C19 -177.6(2)
Ru1 N5 C18 C19 1.1(3)
C16 C17 C18 N5 -0.2(4)
C16 C17 C18 C19 178.2(3)
C23 N6 C19 C20 0.9(4)
Ru1 N6 C19 C20 174.4(2)
C23 N6 C19 C18 -179.4(2)
Ru1 N6 C19 C18 -6.0(3)
N5 C18 C19 N6 2.9(3)
C17 C18 C19 N6 -175.6(2)
N5 C18 C19 C20 -177.4(3)
C17 C18 C19 C20 4.0(4)
N6 C19 C20 C21 -0.9(4)
C18 C19 C20 C21 179.5(3)
C19 C20 C21 C22 0.6(5)
C20 C21 C22 C23 -0.3(5)
C19 N6 C23 C22 -0.7(4)
Ru1 N6 C23 C22 -174.0(2)
C19 N6 C23 C24 178.4(2)
Ru1 N6 C23 C24 5.0(3)
C21 C22 C23 N6 0.3(4)
C21 C22 C23 C24 -178.6(3)
C28 N7 C24 C25 -0.2(4)
Ru1 N7 C24 C25 -174.5(2)
C28 N7 C24 C23 178.4(2)
Ru1 N7 C24 C23 4.0(3)
N6 C23 C24 N7 -5.8(3)
C22 C23 C24 N7 173.1(3)
N6 C23 C24 C25 172.7(3)
C22 C23 C24 C25 -8.3(5)
N7 C24 C25 C26 -1.0(5)
C23 C24 C25 C26 -179.4(3)
C24 C25 C26 C27 0.7(5)
C25 C26 C27 C28 0.7(6)
C24 N7 C28 C27 1.6(4)
Ru1 N7 C28 C27 175.1(3)
C26 C27 C28 N7 -1.9(5)
C33 N8 C29 C30 3.1(4)
Ru2 N8 C29 C30 -168.7(2)
N8 C29 C30 C31 -2.6(5)
C29 C30 C31 C32 0.4(5)
C30 C31 C32 C33 1.1(5)
C29 N8 C33 C32 -1.6(4)
Ru2 N8 C33 C32 171.4(2)
C29 N8 C33 C34 180.0(2)
Ru2 N8 C33 C34 -7.1(3)
C31 C32 C33 N8 -0.5(5)
C31 C32 C33 C34 177.8(3)
C38 N9 C34 C35 -2.3(4)
Ru2 N9 C34 C35 173.0(2)
C38 N9 C34 C33 179.2(2)
Ru2 N9 C34 C33 -5.5(3)
N8 C33 C34 N9 8.2(3)
C32 C33 C34 N9 -170.2(3)
N8 C33 C34 C35 -170.2(3)
C32 C33 C34 C35 11.4(5)
N9 C34 C35 C36 0.4(4)
C33 C34 C35 C36 178.7(3)
C34 C35 C36 C37 1.0(5)
C35 C36 C37 C38 -0.6(5)
C34 N9 C38 C37 2.7(4)
Ru2 N9 C38 C37 -172.6(2)
C34 N9 C38 C39 -178.2(2)
Ru2 N9 C38 C39 6.5(3)
C36 C37 C38 N9 -1.2(4)
C36 C37 C38 C39 179.8(3)
C43 N10 C39 C40 -2.4(4)
Ru2 N10 C39 C40 177.7(2)
C43 N10 C39 C38 176.8(2)
Ru2 N10 C39 C38 -3.0(3)
N9 C38 C39 N10 -1.9(3)
C37 C38 C39 N10 177.1(3)
N9 C38 C39 C40 177.2(3)
C37 C38 C39 C40 -3.7(5)
N10 C39 C40 C41 2.3(5)
C38 C39 C40 C41 -176.8(3)
C39 C40 C41 C42 -0.5(5)
C40 C41 C42 C43 -1.0(5)
C39 N10 C43 C42 0.9(4)
Ru2 N10 C43 C42 -179.3(2)
C41 C42 C43 N10 0.9(5)
C3L O1L C1L C2L 177.8(4)
C1L O1L C3L C4L 176.4(4)
O1X C1X O2X Ru2 91.3(19)
C2X C1X O2X Ru2 -83.9(14)
N9 Ru2 O2X C1X 107.4(11)
N10 Ru2 O2X C1X 27.2(11)
N4 Ru2 O2X C1X -81.9(16)
N8 Ru2 O2X C1X -173.5(11)
N3 Ru2 O2X C1X -74.1(11)
O2 Ru2 O2X C1X 121(2)
O2X C1X O1X Ru1 2(3)
C2X C1X O1X Ru1 177.8(11)
N6 Ru1 O1X C1X 135.0(15)
N5 Ru1 O1X C1X 55.1(15)
N1 Ru1 O1X C1X -95(2)
N7 Ru1 O1X C1X -145.5(15)
N2 Ru1 O1X C1X -44.8(15)
O1 Ru1 O1X C1X 70(5)
